data_4314548
loop_
_publ_author_name
'Juan Modesto Clemente-Juan'
'Eugenio Coronado'
'Alicia Forment-Aliaga'
'Alejandro Gaita-Ari\~no'
'Carlos Gim\'enez-Saiz'
'Francisco M. Romero'
'Wolfgang Wernsdorfer'
'R. Biagi'
'V. Corradini'

_publ_contact_author
;
Alicia Forment-Aliaga
Instituto de Ciencia Molecular
Universitat de Valencia
Poligono La Coma s/n
E-46980-Paterna, Valencia
Spain
;
_publ_contact_author_email alicia.forment@uv.es
_publ_contact_author_fax '+34 963544419'
_publ_contact_author_phone '+34 963544419'
_publ_section_title
;
 Electronic and Magnetic Study of Polycationic Mn12 Single-Molecule
 Magnets with a Ground Spin State S = 11
;
_journal_name_full 'Inorganic Chemistry'
_journal_page_first 386
_journal_page_last 396
_journal_paper_doi 10.1021/ic901824d
_journal_volume 49
_journal_year 2010
_chemical_formula_sum 'C96 H214 F84 Mn12 N20 O49 P14'
_chemical_formula_weight 5121.73
_chemical_name_systematic
;
 ?
;
_space_group_IT_number 13
_symmetry_cell_setting monoclinic
_symmetry_space_group_name_Hall '-P 2yc'
_symmetry_space_group_name_H-M 'P 1 2/c 1'
_atom_sites_solution_hydrogens geom
_atom_sites_solution_primary direct
_atom_sites_solution_secondary difmap
_audit_creation_method SHELXL-97
_cell_angle_alpha 90.00
_cell_angle_beta 117.0730(10)
_cell_angle_gamma 90.00
_cell_formula_units_Z 2
_cell_length_a 20.7870(4)
_cell_length_b 18.3190(4)
_cell_length_c 31.1280(7)
_cell_measurement_reflns_used 1047667
_cell_measurement_temperature 180(2)
_cell_measurement_theta_max 25.350
_cell_measurement_theta_min 0.998
_cell_volume 10554.6(4)
_computing_cell_refinement 'HKL Scalepack (Otwinowski & Minor 1997)'
_computing_data_collection 'Collect (Nonius BV, 1997-2000)'
_computing_data_reduction
;
'HKL Denzo & Scalepack(Otwinowski & Minor 1997)'
;
_computing_publication_material 'WinGX publication routines (Farrugia, 1999)'
_computing_structure_refinement 'SHELXL-97 (Sheldrick, 1997)'
_computing_structure_solution 'SIR97 (Altomare et al., 1997)'
_diffrn_ambient_temperature 180(2)
_diffrn_detector_area_resol_mean 9
_diffrn_measured_fraction_theta_full 0.988
_diffrn_measured_fraction_theta_max 0.988
_diffrn_measurement_device_type KappaCCD
_diffrn_measurement_method CCD
_diffrn_radiation_monochromator 'horizonally mounted graphite crystal'
_diffrn_radiation_source 'fine-focus sealed tube'
_diffrn_radiation_type MoK\a
_diffrn_radiation_wavelength 0.71069
_diffrn_reflns_av_R_equivalents 0.0868
_diffrn_reflns_av_sigmaI/netI 0.0522
_diffrn_reflns_limit_h_max 25
_diffrn_reflns_limit_h_min -25
_diffrn_reflns_limit_k_max 22
_diffrn_reflns_limit_k_min -22
_diffrn_reflns_limit_l_max 37
_diffrn_reflns_limit_l_min -37
_diffrn_reflns_number 112612
_diffrn_reflns_theta_full 25.37
_diffrn_reflns_theta_max 25.37
_diffrn_reflns_theta_min 1.77
_exptl_absorpt_coefficient_mu 0.939
_exptl_absorpt_correction_T_max 0.9626
_exptl_absorpt_correction_T_min 0.7613
_exptl_absorpt_correction_type multi-scan
_exptl_absorpt_process_details
;
multi-scan from symmetry-related measurements 
 Sortav (Blessing 1995)
;
_exptl_crystal_colour black
_exptl_crystal_density_diffrn 1.612
_exptl_crystal_density_method 'not measured'
_exptl_crystal_description plate
_exptl_crystal_F_000 5176
_exptl_crystal_size_max 0.25
_exptl_crystal_size_mid 0.10
_exptl_crystal_size_min 0.04
_refine_diff_density_max 1.135
_refine_diff_density_min -1.378
_refine_diff_density_rms 0.135
_refine_ls_extinction_method none
_refine_ls_goodness_of_fit_ref 1.050
_refine_ls_hydrogen_treatment mixed
_refine_ls_matrix_type fullcycle
_refine_ls_number_parameters 1278
_refine_ls_number_reflns 19136
_refine_ls_number_restraints 89
_refine_ls_restrained_S_all 1.055
_refine_ls_R_factor_all 0.1304
_refine_ls_R_factor_gt 0.0853
_refine_ls_shift/su_max 0.000
_refine_ls_shift/su_mean 0.000
_refine_ls_structure_factor_coef Fsqd
_refine_ls_weighting_details 'calc w=1/[\s^2^(Fo^2^)+(0.1347P)^2^+46.4746P] where P=(Fo^2^+2Fc^2^)/3'
_refine_ls_weighting_scheme calc
_refine_ls_wR_factor_gt 0.2284
_refine_ls_wR_factor_ref 0.2723
_reflns_number_gt 12759
_reflns_number_total 19136
_reflns_threshold_expression >2sigma(I)
_cod_data_source_file ic901824d_si_001_2.cif
_cod_data_source_block compound1
_cod_depositor_comments
;
The following automatic conversions were performed:

'_symmetry_cell_setting' value 'Monoclinic' changed to 'monoclinic'
according to the built-in table from CIF Core dictionary named
'cif_core.dic' version 2.4.1 from 2010-06-29.

Automatic conversion script
Id: cif_fix_values 1646 2011-03-28 12:23:43Z adriana 

The following automatic conversions were performed:
data name '_publ_contact_autor' replaced with '_publ_contact_author'
as specified in the replacement file
'/home/antanas/src/cod-tools/trunk/data/replacement-values/replacement_tags.lst'.

Automatic conversion script
Id: cif_correct_tags 4998 2017-03-02 13:24:31Z antanas 
;
_cod_original_sg_symbol_H-M 'P 2/c'
_cod_database_code 4314548

loop_
_symmetry_equiv_pos_as_xyz
'x, y, z'
'-x, y, -z+1/2'
'-x, -y, -z'
'x, -y, z-1/2'

loop_
_atom_site_label
_atom_site_type_symbol
_atom_site_fract_x
_atom_site_fract_y
_atom_site_fract_z
_atom_site_U_iso_or_equiv
_atom_site_adp_type
_atom_site_occupancy
_atom_site_symmetry_multiplicity
_atom_site_calc_flag
_atom_site_refinement_flags
_atom_site_disorder_assembly
_atom_site_disorder_group
Mn1 Mn 0.54091(5) 0.28492(5) 0.22133(3) 0.033 Uani 1 1 d . . .
Mn2 Mn 0.43052(5) 0.18043(5) 0.20483(3) 0.032 Uani 1 1 d . . .
Mn3 Mn 0.30145(5) 0.16999(6) 0.12223(3) 0.038 Uani 1 1 d . . .
Mn4 Mn 0.27197(5) 0.23393(6) 0.21468(3) 0.041 Uani 1 1 d . . .
Mn5 Mn 0.38058(5) 0.29171(6) 0.32893(3) 0.041 Uani 1 1 d . . .
Mn6 Mn 0.44232(5) 0.23006(6) 0.09884(3) 0.044 Uani 1 1 d . A .
O1 O 0.5341(2) 0.1829(2) 0.22566(14) 0.032 Uani 1 1 d . . .
O2 O 0.4416(2) 0.2828(2) 0.21172(14) 0.034 Uani 1 1 d . . .
O3 O 0.5405(3) 0.3932(2) 0.22043(16) 0.044 Uani 1 1 d . . .
O4 O 0.3630(2) 0.2832(2) 0.26505(15) 0.041 Uani 1 1 d . . .
O5 O 0.5226(2) 0.2801(2) 0.15738(16) 0.042 Uani 1 1 d . . .
O6 O 0.4324(2) 0.0736(2) 0.20418(15) 0.041 Uani 1 1 d . . .
O7 O 0.3328(2) 0.1814(2) 0.18811(14) 0.037 Uani 1 1 d . . .
O8 O 0.3984(2) 0.1856(2) 0.13877(15) 0.038 Uani 1 1 d . . .
O9 O 0.3279(3) 0.0522(3) 0.13730(16) 0.048 Uani 1 1 d . . .
O10 O 0.2739(3) 0.1506(3) 0.05374(16) 0.053 Uani 1 1 d . . .
O11 O 0.2601(3) 0.2808(3) 0.09769(18) 0.060 Uani 1 1 d . . .
O12 O 0.1996(2) 0.1437(3) 0.10404(17) 0.053 Uani 1 1 d . . .
O13 O 0.2345(3) 0.3141(3) 0.1581(2) 0.071 Uani 1 1 d . . .
O14 O 0.1778(3) 0.1726(4) 0.16616(19) 0.068 Uani 1 1 d . . .
O15 O 0.2065(3) 0.3025(3) 0.23593(18) 0.062 Uani 1 1 d . . .
O16 O 0.2687(3) 0.1535(3) 0.26516(17) 0.055 Uani 1 1 d . . .
O17 O 0.6069(3) 0.4126(3) 0.18111(19) 0.057 Uani 1 1 d . . .
O18 O 0.6022(3) 0.3057(3) 0.10404(17) 0.055 Uani 1 1 d . . .
O19 O 0.2806(3) 0.3158(3) 0.31454(18) 0.056 Uani 1 1 d . . .
O20 O 0.3611(3) 0.1750(3) 0.33786(16) 0.049 Uani 1 1 d . . .
O21E O 0.5035(3) 0.1314(3) 0.1021(2) 0.065 Uani 1 1 d . . .
H21E H 0.5476 0.1335 0.1177 0.097 Uiso 1 1 calc R . .
C1E C 0.4809(5) 0.0580(5) 0.0988(3) 0.071 Uani 1 1 d . . .
H1E1 H 0.4321 0.0567 0.0953 0.086 Uiso 1 1 calc R . .
H1E2 H 0.5121 0.0329 0.1285 0.086 Uiso 1 1 calc R . .
C2E C 0.4827(7) 0.0189(6) 0.0576(4) 0.095 Uani 1 1 d . . .
H2E1 H 0.4662 -0.0303 0.0566 0.143 Uiso 1 1 calc R . .
H2E2 H 0.5312 0.0185 0.0615 0.143 Uiso 1 1 calc R . .
H2E3 H 0.4517 0.0434 0.0281 0.143 Uiso 1 1 calc R . .
O22E O 0.3741(3) 0.3274(4) 0.0773(2) 0.077 Uani 1 1 d D . .
H22E H 0.3474 0.3152 0.0890 0.115 Uiso 1 1 d . . .
C3E C 0.329(3) 0.363(3) 0.0277(11) 0.241 Uiso 0.50 1 d PD A 1
H3E1 H 0.3533 0.3447 0.0096 0.290 Uiso 0.50 1 calc PR A 1
H3E2 H 0.2847 0.3350 0.0158 0.290 Uiso 0.50 1 calc PR A 1
C4E C 0.301(4) 0.437(3) 0.003(2) 0.288 Uiso 0.50 1 d PD A 1
H4E1 H 0.2707 0.4295 -0.0307 0.432 Uiso 0.50 1 calc PR A 1
H4E2 H 0.3411 0.4674 0.0076 0.432 Uiso 0.50 1 calc PR A 1
H4E3 H 0.2737 0.4601 0.0172 0.432 Uiso 0.50 1 calc PR A 1
O1W O 0.3678(5) 0.3995(5) 0.1519(4) 0.053 Uani 0.50 1 d P B 1
H1W H 0.4051 0.3808 0.1748 0.050 Uiso 0.50 1 d P C 1
H2W H 0.3363 0.3660 0.1399 0.050 Uiso 0.50 1 d P D 1
C5E C 0.388(3) 0.4085(12) 0.0862(19) 0.241 Uiso 0.50 1 d PD A 2
H5E1 H 0.4388 0.4194 0.0992 0.290 Uiso 0.50 1 calc PR A 2
H5E2 H 0.3705 0.4260 0.1086 0.290 Uiso 0.50 1 calc PR A 2
C6E C 0.344(4) 0.444(4) 0.036(2) 0.288 Uiso 0.50 1 d PD A 2
H6E1 H 0.3439 0.4960 0.0390 0.432 Uiso 0.50 1 calc PR A 2
H6E2 H 0.2957 0.4259 0.0211 0.432 Uiso 0.50 1 calc PR A 2
H6E3 H 0.3668 0.4319 0.0156 0.432 Uiso 0.50 1 calc PR A 2
O23 O 0.4901(3) 0.2670(4) 0.05610(18) 0.069 Uani 1 1 d . . .
O24 O 0.3603(3) 0.1825(3) 0.03387(18) 0.061 Uani 1 1 d . . .
N1 N 0.6123(5) 0.5651(4) 0.2000(3) 0.078 Uani 1 1 d . . .
C1 C 0.5735(4) 0.4327(4) 0.2029(3) 0.049 Uani 1 1 d . . .
C2 C 0.5671(5) 0.5126(4) 0.2130(4) 0.070 Uani 1 1 d . . .
H2A H 0.5809 0.5181 0.2471 0.084 Uiso 1 1 calc R . .
H2B H 0.5168 0.5269 0.1953 0.084 Uiso 1 1 calc R . .
C3 C 0.6904(5) 0.5491(5) 0.2276(4) 0.085 Uani 1 1 d . . .
H3A H 0.6998 0.5007 0.2201 0.128 Uiso 1 1 calc R . .
H3B H 0.7046 0.5525 0.2615 0.128 Uiso 1 1 calc R . .
H3C H 0.7174 0.5838 0.2192 0.128 Uiso 1 1 calc R . .
C4 C 0.5902(6) 0.5631(6) 0.1464(4) 0.099 Uani 1 1 d . . .
H4A H 0.5994 0.5154 0.1377 0.148 Uiso 1 1 calc R . .
H4B H 0.6175 0.5987 0.1389 0.148 Uiso 1 1 calc R . .
H4C H 0.5396 0.5739 0.1286 0.148 Uiso 1 1 calc R . .
C5 C 0.5974(7) 0.6405(5) 0.2123(5) 0.108 Uani 1 1 d . . .
H5A H 0.6251 0.6755 0.2047 0.162 Uiso 1 1 calc R . .
H5B H 0.6107 0.6430 0.2461 0.162 Uiso 1 1 calc R . .
H5C H 0.5468 0.6513 0.1940 0.162 Uiso 1 1 calc R . .
N2 N 0.3460(3) -0.1015(3) 0.1542(2) 0.049 Uani 1 1 d . . .
C6 C 0.3842(4) 0.0334(4) 0.1730(2) 0.043 Uani 1 1 d . . .
C7 C 0.4038(4) -0.0479(4) 0.1826(3) 0.049 Uani 1 1 d . . .
H7A H 0.4449 -0.0572 0.1765 0.059 Uiso 1 1 calc R . .
H7B H 0.4194 -0.0572 0.2166 0.059 Uiso 1 1 calc R . .
C8 C 0.2802(5) -0.0905(5) 0.1620(4) 0.076 Uani 1 1 d . . .
H8A H 0.2437 -0.1251 0.1429 0.113 Uiso 1 1 calc R . .
H8B H 0.2621 -0.0419 0.1525 0.113 Uiso 1 1 calc R . .
H8C H 0.2931 -0.0975 0.1955 0.113 Uiso 1 1 calc R . .
C9 C 0.3258(5) -0.0973(5) 0.1012(3) 0.068 Uani 1 1 d . . .
H9A H 0.2884 -0.1322 0.0838 0.102 Uiso 1 1 calc R . .
H9B H 0.3674 -0.1080 0.0965 0.102 Uiso 1 1 calc R . .
H9C H 0.3087 -0.0491 0.0895 0.102 Uiso 1 1 calc R . .
C10 C 0.3760(5) -0.1761(4) 0.1714(3) 0.065 Uani 1 1 d . . .
H10A H 0.3402 -0.2121 0.1535 0.098 Uiso 1 1 calc R . .
H10B H 0.3891 -0.1806 0.2051 0.098 Uiso 1 1 calc R . .
H10C H 0.4180 -0.1835 0.1666 0.098 Uiso 1 1 calc R . .
N3 N 0.1587(5) 0.4396(4) 0.1092(3) 0.084 Uani 1 1 d . . .
C11 C 0.2330(4) 0.3229(4) 0.1182(3) 0.057 Uani 1 1 d . . .
C12 C 0.1973(6) 0.3908(5) 0.0899(3) 0.075 Uani 1 1 d . . .
H12A H 0.2342 0.4196 0.0869 0.090 Uiso 1 1 calc R . .
H12B H 0.1629 0.3759 0.0577 0.090 Uiso 1 1 calc R . .
C13 C 0.1245(7) 0.4996(7) 0.0725(6) 0.135 Uani 1 1 d . . .
H13A H 0.0996 0.5328 0.0836 0.203 Uiso 1 1 calc R . .
H13B H 0.0908 0.4787 0.0423 0.203 Uiso 1 1 calc R . .
H13C H 0.1614 0.5255 0.0682 0.203 Uiso 1 1 calc R . .
C14 C 0.1027(6) 0.4001(7) 0.1168(6) 0.119 Uani 1 1 d . . .
H14A H 0.0797 0.4331 0.1295 0.178 Uiso 1 1 calc R . .
H14B H 0.1247 0.3609 0.1392 0.178 Uiso 1 1 calc R . .
H14C H 0.0673 0.3806 0.0866 0.178 Uiso 1 1 calc R . .
C15 C 0.2085(7) 0.4698(7) 0.1575(5) 0.115 Uani 1 1 d . . .
H15A H 0.1820 0.5012 0.1684 0.172 Uiso 1 1 calc R . .
H15B H 0.2461 0.4972 0.1551 0.172 Uiso 1 1 calc R . .
H15C H 0.2295 0.4305 0.1800 0.172 Uiso 1 1 calc R . .
N4 N 0.0282(4) 0.1377(5) 0.1098(3) 0.079 Uani 1 1 d . . .
C16 C 0.1605(4) 0.1504(5) 0.1246(3) 0.053 Uani 1 1 d . . .
C17 C 0.0824(4) 0.1302(6) 0.0909(3) 0.078 Uani 1 1 d . . .
H17A H 0.0665 0.1602 0.0621 0.094 Uiso 1 1 calc R . .
H17B H 0.0817 0.0799 0.0809 0.094 Uiso 1 1 calc R . .
C18 C 0.0453(5) 0.0894(6) 0.1525(4) 0.088 Uani 1 1 d . . .
H18A H 0.0087 0.0950 0.1630 0.132 Uiso 1 1 calc R . .
H18B H 0.0914 0.1029 0.1783 0.132 Uiso 1 1 calc R . .
H18C H 0.0469 0.0395 0.1437 0.132 Uiso 1 1 calc R . .
C19 C 0.0230(6) 0.2162(7) 0.1223(4) 0.096 Uani 1 1 d . . .
H19A H -0.0122 0.2204 0.1341 0.143 Uiso 1 1 calc R . .
H19B H 0.0089 0.2460 0.0941 0.143 Uiso 1 1 calc R . .
H19C H 0.0692 0.2321 0.1468 0.143 Uiso 1 1 calc R . .
C20 C -0.0448(5) 0.1185(9) 0.0676(4) 0.125 Uani 1 1 d . . .
H20A H -0.0818 0.1216 0.0778 0.188 Uiso 1 1 calc R . .
H20B H -0.0430 0.0697 0.0569 0.188 Uiso 1 1 calc R . .
H20C H -0.0553 0.1520 0.0415 0.188 Uiso 1 1 calc R . .
N5 N 0.1751(5) 0.3858(5) 0.3330(3) 0.087 Uani 1 1 d . . .
C21 C 0.2214(4) 0.3237(5) 0.2773(3) 0.056 Uani 1 1 d . . .
C22 C 0.1616(5) 0.3621(6) 0.2832(3) 0.075 Uani 1 1 d . . .
H22A H 0.1484 0.4051 0.2628 0.090 Uiso 1 1 calc R . .
H22B H 0.1199 0.3300 0.2706 0.090 Uiso 1 1 calc R . .
C23 C 0.1936(7) 0.3216(7) 0.3664(4) 0.097 Uani 1 1 d . . .
H23A H 0.1562 0.2854 0.3528 0.145 Uiso 1 1 calc R . .
H23B H 0.1977 0.3371 0.3970 0.145 Uiso 1 1 calc R . .
H23C H 0.2387 0.3010 0.3709 0.145 Uiso 1 1 calc R . .
C24 C 0.2332(8) 0.4415(7) 0.3528(6) 0.125 Uani 1 1 d . . .
H24A H 0.2775 0.4208 0.3559 0.187 Uiso 1 1 calc R . .
H24B H 0.2394 0.4571 0.3839 0.187 Uiso 1 1 calc R . .
H24C H 0.2202 0.4826 0.3314 0.187 Uiso 1 1 calc R . .
C25 C 0.1050(7) 0.4191(8) 0.3270(6) 0.134 Uani 1 1 d . . .
H25A H 0.0672 0.3833 0.3138 0.201 Uiso 1 1 calc R . .
H25B H 0.0930 0.4601 0.3055 0.201 Uiso 1 1 calc R . .
H25C H 0.1103 0.4350 0.3578 0.201 Uiso 1 1 calc R . .
N6 N 0.2277(3) 0.0267(4) 0.3003(2) 0.057 Uani 1 1 d . . .
C26 C 0.3092(4) 0.1376(4) 0.3078(2) 0.045 Uani 1 1 d . . .
C27 C 0.2979(4) 0.0660(5) 0.3287(3) 0.056 Uani 1 1 d . . .
H27A H 0.3368 0.0331 0.3328 0.067 Uiso 1 1 calc R . .
H27B H 0.3024 0.0762 0.3605 0.067 Uiso 1 1 calc R . .
C28 C 0.1654(4) 0.0756(5) 0.2935(3) 0.070 Uani 1 1 d . . .
H28A H 0.1715 0.0922 0.3243 0.105 Uiso 1 1 calc R . .
H28B H 0.1209 0.0489 0.2776 0.105 Uiso 1 1 calc R . .
H28C H 0.1641 0.1169 0.2741 0.105 Uiso 1 1 calc R . .
C29 C 0.2192(5) -0.0002(5) 0.2526(3) 0.068 Uani 1 1 d . . .
H29A H 0.1734 -0.0243 0.2358 0.102 Uiso 1 1 calc R . .
H29B H 0.2573 -0.0339 0.2577 0.102 Uiso 1 1 calc R . .
H29C H 0.2214 0.0404 0.2338 0.102 Uiso 1 1 calc R . .
C30 C 0.2273(5) -0.0385(5) 0.3305(4) 0.077 Uani 1 1 d . . .
H30A H 0.2314 -0.0217 0.3608 0.115 Uiso 1 1 calc R . .
H30B H 0.2674 -0.0698 0.3360 0.115 Uiso 1 1 calc R . .
H30C H 0.1830 -0.0650 0.3136 0.115 Uiso 1 1 calc R . .
N7 N 0.5194(4) 0.2631(4) -0.0251(2) 0.067 Uani 1 1 d . A .
C31 C 0.5513(4) 0.2868(4) 0.0644(3) 0.054 Uani 1 1 d . A .
C32 C 0.5723(5) 0.2932(5) 0.0235(3) 0.062 Uani 1 1 d . . .
H32A H 0.5801 0.3444 0.0195 0.075 Uiso 1 1 calc R A .
H32B H 0.6181 0.2684 0.0335 0.075 Uiso 1 1 calc R . .
C33 C 0.5088(6) 0.1824(6) -0.0221(3) 0.084 Uani 1 1 d . . .
H33A H 0.5548 0.1583 -0.0093 0.125 Uiso 1 1 calc R A .
H33B H 0.4782 0.1638 -0.0537 0.125 Uiso 1 1 calc R . .
H33C H 0.4867 0.1737 -0.0014 0.125 Uiso 1 1 calc R . .
C34 C 0.4469(6) 0.3004(8) -0.0457(3) 0.104 Uani 1 1 d . . .
H34A H 0.4263 0.2949 -0.0239 0.156 Uiso 1 1 calc R A .
H34B H 0.4154 0.2788 -0.0762 0.156 Uiso 1 1 calc R . .
H34C H 0.4528 0.3514 -0.0502 0.156 Uiso 1 1 calc R . .
C35 C 0.5536(6) 0.2761(6) -0.0581(3) 0.081 Uani 1 1 d . . .
H35A H 0.6005 0.2537 -0.0446 0.122 Uiso 1 1 calc R A .
H35B H 0.5584 0.3276 -0.0615 0.122 Uiso 1 1 calc R . .
H35C H 0.5237 0.2552 -0.0892 0.122 Uiso 1 1 calc R . .
N8 N 0.1727(4) 0.1316(5) -0.0422(2) 0.076 Uani 1 1 d . A .
C36 C 0.3013(4) 0.1588(4) 0.0254(2) 0.048 Uani 1 1 d . A .
C37 C 0.2533(4) 0.1352(6) -0.0269(3) 0.067 Uani 1 1 d . . .
H37A H 0.2610 0.1690 -0.0481 0.081 Uiso 1 1 calc R A .
H37B H 0.2691 0.0874 -0.0316 0.081 Uiso 1 1 calc R . .
C38 C 0.1438(5) 0.2014(7) -0.0344(4) 0.093 Uani 1 1 d . . .
H38A H 0.1653 0.2119 -0.0005 0.139 Uiso 1 1 calc R A .
H38B H 0.0923 0.1977 -0.0469 0.139 Uiso 1 1 calc R . .
H38C H 0.1551 0.2399 -0.0508 0.139 Uiso 1 1 calc R . .
C39 C 0.1554(6) 0.0713(6) -0.0171(4) 0.087 Uani 1 1 d . . .
H39A H 0.1790 0.0801 0.0171 0.131 Uiso 1 1 calc R A .
H39B H 0.1721 0.0258 -0.0238 0.131 Uiso 1 1 calc R . .
H39C H 0.1041 0.0690 -0.0283 0.131 Uiso 1 1 calc R . .
C40 C 0.1365(6) 0.1156(8) -0.0962(3) 0.113 Uani 1 1 d . . .
H40A H 0.1476 0.1539 -0.1127 0.169 Uiso 1 1 calc R A .
H40B H 0.0851 0.1129 -0.1078 0.169 Uiso 1 1 calc R . .
H40C H 0.1539 0.0699 -0.1019 0.169 Uiso 1 1 calc R . .
P1 P 0.58685(13) -0.14148(13) 0.17711(8) 0.063 Uani 1 1 d D . .
F1 F 0.5057(3) -0.1299(3) 0.13685(17) 0.073 Uani 1 1 d D . .
F2 F 0.5823(4) -0.0663(4) 0.2008(2) 0.115 Uani 1 1 d D . .
F3 F 0.6141(3) -0.0999(4) 0.1443(2) 0.101 Uani 1 1 d D . .
F4 F 0.5916(4) -0.2153(3) 0.1527(2) 0.102 Uani 1 1 d D . .
F5 F 0.5584(4) -0.1820(5) 0.2092(2) 0.120 Uani 1 1 d D . .
F6 F 0.6672(3) -0.1523(3) 0.2174(2) 0.095 Uani 1 1 d D . .
P2 P 0.35712(17) -0.38573(14) 0.13525(12) 0.087 Uani 1 1 d . . .
F7 F 0.4190(4) -0.3381(4) 0.1756(3) 0.136 Uani 1 1 d . . .
F8 F 0.3385(4) -0.3196(4) 0.1000(3) 0.123 Uani 1 1 d . . .
F9 F 0.4128(4) -0.4159(4) 0.1169(3) 0.127 Uani 1 1 d . . .
F10 F 0.3032(5) -0.3563(5) 0.1528(3) 0.139 Uani 1 1 d . . .
F11 F 0.3811(5) -0.4514(4) 0.1727(3) 0.133 Uani 1 1 d . . .
F12 F 0.2965(4) -0.4348(4) 0.0970(3) 0.123 Uani 1 1 d . . .
P3 P 0.07676(18) 0.1042(3) 0.57865(16) 0.131 Uani 1 1 d . . .
F13 F 0.0249(5) 0.1458(7) 0.5308(3) 0.180 Uani 1 1 d . . .
F14 F 0.1254(5) 0.0654(8) 0.6275(4) 0.227 Uani 1 1 d . . .
F15 F 0.1315(5) 0.1687(6) 0.5958(4) 0.192 Uani 1 1 d . . .
F16 F 0.0242(5) 0.0421(7) 0.5647(8) 0.350 Uani 1 1 d . . .
F17 F 0.0336(6) 0.1462(11) 0.6029(5) 0.262 Uani 1 1 d . . .
F18 F 0.1218(6) 0.0729(10) 0.5548(5) 0.274 Uani 1 1 d . . .
P4 P 0.26090(16) 0.1216(2) 0.45562(9) 0.088 Uani 1 1 d . . .
F19 F 0.2158(4) 0.1071(5) 0.4827(2) 0.128 Uani 1 1 d . . .
F20 F 0.3032(6) 0.1413(6) 0.4275(3) 0.183 Uani 1 1 d . . .
F21 F 0.2809(11) 0.2002(10) 0.4785(8) 0.143 Uani 0.50 1 d P . .
F22 F 0.3193(11) 0.0725(19) 0.4957(6) 0.205 Uani 0.50 1 d P . .
F23 F 0.2548(12) 0.0435(9) 0.4356(7) 0.134 Uani 0.50 1 d P . .
F24 F 0.1929(10) 0.141(2) 0.4110(7) 0.215 Uani 0.50 1 d P . .
F21A F 0.2988(18) 0.0564(18) 0.4653(16) 0.395 Uani 0.50 1 d P . .
F22A F 0.2083(10) 0.0617(13) 0.4174(6) 0.140 Uani 0.50 1 d P . .
F23A F 0.2123(16) 0.1759(13) 0.4256(13) 0.255 Uani 0.50 1 d P . .
F24A F 0.3239(10) 0.1432(17) 0.5018(4) 0.163 Uani 0.50 1 d P . .
P5 P 0.2264(3) -0.3109(3) 0.3598(2) 0.162 Uani 1 1 d D . .
F25 F 0.2732(8) -0.3047(8) 0.3324(6) 0.249 Uani 1 1 d D . .
F26 F 0.2854(7) -0.3761(7) 0.3897(6) 0.253 Uani 1 1 d D . .
F27 F 0.1814(8) -0.3701(10) 0.3280(9) 0.430 Uani 1 1 d D . .
F28 F 0.1826(12) -0.2448(12) 0.3322(8) 0.466 Uani 1 1 d D . .
F29 F 0.2800(9) -0.2594(11) 0.3991(7) 0.374 Uani 1 1 d D . .
F30 F 0.1897(13) -0.3105(11) 0.3929(9) 0.529 Uani 1 1 d D . .
P6 P 0.5000 -0.5000 0.0000 0.182 Uani 1 2 d S . .
F31 F 0.4995(11) -0.5647(6) 0.0329(5) 0.270 Uani 1 1 d . . .
F32 F 0.4649(8) -0.4520(6) 0.0263(4) 0.203 Uani 1 1 d . . .
F33 F 0.5887(8) -0.4822(9) 0.0415(5) 0.261 Uani 1 1 d . . .
P7 P 0.0000 0.2078(2) 0.2500 0.079 Uani 1 2 d S . .
F34 F 0.0000 0.1237(6) 0.2500 0.141 Uani 1 2 d S . .
F35 F 0.0666(3) 0.2089(4) 0.2385(2) 0.098 Uani 1 1 d . . .
F36 F 0.0000 0.2940(6) 0.2500 0.164 Uani 1 2 d S . .
F37 F 0.0549(4) 0.2075(6) 0.3045(3) 0.152 Uani 1 1 d . . .
P8 P 0.0000 -0.1028(3) 0.2500 0.120 Uani 1 2 d S . .
F38 F -0.0648(7) -0.0948(10) 0.2621(6) 0.276 Uani 1 1 d . . .
F39 F 0.0278(10) -0.1622(8) 0.2896(5) 0.286 Uani 1 1 d . . .
F40 F 0.0307(9) -0.0430(8) 0.2897(5) 0.251 Uani 1 1 d . . .
P9 P 0.1028(6) -0.5097(11) -0.0560(4) 0.278 Uani 0.50 1 d PD E 1
F41 F 0.0356(11) -0.5270(15) -0.1044(7) 0.241 Uiso 0.50 1 d PD E 1
F42 F 0.0883(18) -0.4244(12) -0.0713(12) 0.320 Uiso 0.50 1 d PD E 1
F43 F 0.1562(12) -0.5155(15) -0.0768(9) 0.242 Uiso 0.50 1 d PD E 1
F44 F 0.1114(17) -0.5922(12) -0.0414(11) 0.316 Uiso 0.50 1 d PD E 1
F45 F 0.0542(14) -0.4961(16) -0.0305(9) 0.262 Uiso 0.50 1 d PD E 1
F46 F 0.1707(13) -0.4933(19) -0.0056(8) 0.333 Uiso 0.50 1 d PD E 1
N1S N 0.1645(15) -0.3464(12) 0.1802(10) 0.151 Uiso 0.50 1 d PD . .
C1S C 0.1721(14) -0.2907(11) 0.1962(9) 0.103 Uiso 0.50 1 d PD . .
C2S C 0.1663(13) -0.2221(11) 0.2173(9) 0.101 Uiso 0.50 1 d PD . .
H2S1 H 0.1234 -0.1970 0.1952 0.152 Uiso 0.50 1 calc PR . .
H2S2 H 0.2078 -0.1925 0.2238 0.152 Uiso 0.50 1 calc PR . .
H2S3 H 0.1638 -0.2314 0.2469 0.152 Uiso 0.50 1 calc PR . .
N2S N 0.047(2) -0.7119(19) 0.0232(13) 0.183 Uiso 0.50 1 d PD . .
C3S C 0.006(2) -0.690(2) -0.0128(14) 0.170 Uiso 0.50 1 d PD . .
C4S C -0.028(3) -0.671(3) -0.0642(14) 0.277 Uiso 0.50 1 d PD . .
H4S1 H -0.0512 -0.6244 -0.0688 0.415 Uiso 0.50 1 calc PR . .
H4S2 H -0.0626 -0.7074 -0.0825 0.415 Uiso 0.50 1 calc PR . .
H4S3 H 0.0088 -0.6683 -0.0750 0.415 Uiso 0.50 1 calc PR . .
N3S N 0.1179(19) -0.476(2) 0.2302(15) 0.235 Uiso 0.50 1 d PD . .
C5S C 0.0711(11) -0.4413(11) 0.2126(7) 0.079 Uiso 0.50 1 d PD . .
C6S C 0.0244(18) -0.3781(17) 0.2009(14) 0.171 Uiso 0.50 1 d PD . .
H6S1 H -0.0066 -0.3824 0.2161 0.257 Uiso 0.50 1 calc PR . .
H6S2 H -0.0045 -0.3752 0.1665 0.257 Uiso 0.50 1 calc PR . .
H6S3 H 0.0532 -0.3347 0.2122 0.257 Uiso 0.50 1 calc PR . .
N4S N 0.106(2) -0.367(3) -0.0494(15) 0.271 Uiso 0.50 1 d PD F 2
C7S C 0.1448(19) -0.3343(19) -0.0184(12) 0.152 Uiso 0.50 1 d PD F 2
C8S C 0.1691(15) -0.2875(14) 0.0227(9) 0.114 Uiso 0.50 1 d PD F 2
H8S1 H 0.1353 -0.2889 0.0357 0.170 Uiso 0.50 1 calc PR F 2
H8S2 H 0.1728 -0.2384 0.0132 0.170 Uiso 0.50 1 calc PR F 2
H8S3 H 0.2156 -0.3035 0.0467 0.170 Uiso 0.50 1 calc PR F 2

loop_
_atom_site_aniso_label
_atom_site_aniso_U_11
_atom_site_aniso_U_22
_atom_site_aniso_U_33
_atom_site_aniso_U_23
_atom_site_aniso_U_13
_atom_site_aniso_U_12
Mn1 0.039 0.038 0.029 0.002 0.020 0.001
Mn2 0.034 0.037 0.027 -0.001 0.015 0.000
Mn3 0.035 0.051 0.029 -0.002 0.015 -0.001
Mn4 0.036 0.058 0.032 -0.002 0.018 0.000
Mn5 0.043 0.057 0.032 -0.005 0.024 -0.002
Mn6 0.040 0.066 0.029 -0.001 0.019 0.002
O1 0.039 0.031 0.031 0.003 0.019 0.002
O2 0.039 0.035 0.033 0.003 0.021 0.006
O3 0.055 0.041 0.049 0.005 0.035 0.001
O4 0.045 0.050 0.036 -0.001 0.025 0.003
O5 0.046 0.050 0.038 0.006 0.026 0.007
O6 0.043 0.036 0.035 -0.004 0.012 0.000
O7 0.035 0.045 0.030 -0.001 0.014 -0.001
O8 0.037 0.047 0.033 -0.003 0.018 -0.002
O9 0.045 0.051 0.043 -0.006 0.015 -0.003
O10 0.044 0.082 0.032 -0.007 0.015 -0.007
O11 0.071 0.062 0.048 0.012 0.029 0.020
O12 0.034 0.085 0.039 -0.005 0.016 -0.004
O13 0.083 0.094 0.051 0.023 0.044 0.037
O14 0.044 0.120 0.047 -0.015 0.026 -0.009
O15 0.045 0.096 0.045 0.004 0.021 0.008
O16 0.049 0.072 0.043 0.005 0.021 -0.011
O17 0.081 0.055 0.057 0.010 0.050 0.003
O18 0.054 0.085 0.036 0.011 0.028 0.006
O19 0.045 0.088 0.049 -0.006 0.033 -0.002
O20 0.045 0.062 0.040 0.006 0.021 -0.008
O21E 0.047 0.077 0.061 -0.016 0.018 0.011
C1E 0.076 0.076 0.065 0.000 0.035 0.009
C2E 0.136 0.075 0.083 -0.022 0.058 -0.002
O22E 0.075 0.088 0.067 0.020 0.031 0.028
O1W 0.047 0.032 0.067 0.011 0.016 0.010
O23 0.056 0.121 0.034 0.000 0.024 0.000
O24 0.050 0.097 0.042 -0.013 0.027 -0.010
N1 0.103 0.045 0.111 0.024 0.072 0.002
C1 0.057 0.043 0.053 0.014 0.030 0.006
C2 0.085 0.047 0.105 0.018 0.068 0.005
C3 0.079 0.065 0.113 0.018 0.043 -0.006
C4 0.107 0.090 0.117 0.057 0.067 0.008
C5 0.132 0.044 0.174 0.023 0.091 -0.003
N2 0.059 0.043 0.043 -0.006 0.021 -0.006
C6 0.040 0.048 0.038 -0.008 0.015 -0.002
C7 0.052 0.043 0.045 -0.010 0.017 -0.005
C8 0.070 0.074 0.088 -0.006 0.041 -0.016
C9 0.102 0.056 0.034 -0.012 0.020 -0.010
C10 0.090 0.041 0.058 -0.008 0.028 -0.013
N3 0.079 0.073 0.107 0.007 0.050 0.020
C11 0.057 0.065 0.051 0.005 0.026 0.010
C12 0.083 0.077 0.072 0.013 0.041 0.024
C13 0.112 0.095 0.212 0.060 0.085 0.056
C14 0.076 0.107 0.183 0.010 0.068 0.013
C15 0.134 0.095 0.126 -0.032 0.069 -0.012
N4 0.045 0.118 0.080 -0.006 0.033 -0.003
C16 0.040 0.072 0.047 0.002 0.020 0.001
C17 0.041 0.125 0.065 -0.021 0.021 -0.018
C18 0.071 0.119 0.090 0.000 0.049 -0.009
C19 0.063 0.128 0.103 0.003 0.044 0.010
C20 0.035 0.227 0.100 -0.024 0.018 -0.014
N5 0.084 0.101 0.106 -0.028 0.070 -0.006
C21 0.047 0.077 0.053 -0.002 0.031 -0.003
C22 0.059 0.101 0.083 0.007 0.048 0.025
C23 0.111 0.122 0.087 -0.006 0.072 -0.005
C24 0.149 0.110 0.170 -0.061 0.120 -0.035
C25 0.118 0.161 0.168 -0.029 0.105 0.041
N6 0.047 0.072 0.056 0.001 0.027 -0.009
C26 0.038 0.064 0.039 0.006 0.023 -0.002
C27 0.048 0.073 0.050 0.004 0.026 -0.010
C28 0.046 0.082 0.087 0.014 0.035 -0.004
C29 0.070 0.077 0.059 -0.013 0.031 -0.013
C30 0.059 0.077 0.097 0.014 0.038 -0.021
N7 0.068 0.110 0.028 0.010 0.026 0.025
C31 0.060 0.074 0.038 0.014 0.030 0.016
C32 0.077 0.087 0.035 0.008 0.037 0.014
C33 0.100 0.100 0.055 0.001 0.039 -0.006
C34 0.088 0.174 0.041 0.015 0.023 0.060
C35 0.100 0.121 0.039 0.013 0.046 0.026
N8 0.058 0.118 0.044 -0.018 0.017 0.000
C36 0.049 0.067 0.024 -0.003 0.013 0.009
C37 0.050 0.111 0.039 -0.015 0.018 0.002
C38 0.062 0.127 0.070 -0.006 0.014 0.029
C39 0.076 0.103 0.072 -0.026 0.024 -0.013
C40 0.074 0.199 0.048 -0.035 0.012 -0.007
P1 0.076 0.063 0.051 0.000 0.029 0.009
F1 0.074 0.086 0.058 -0.003 0.028 0.006
F2 0.124 0.102 0.086 -0.041 0.018 0.031
F3 0.089 0.122 0.097 0.036 0.047 0.003
F4 0.139 0.077 0.074 -0.009 0.035 0.029
F5 0.119 0.178 0.064 0.034 0.042 -0.005
F6 0.085 0.108 0.072 -0.004 0.018 0.025
P2 0.095 0.058 0.116 0.011 0.056 0.003
F7 0.110 0.103 0.161 -0.013 0.033 -0.011
F8 0.150 0.083 0.145 0.028 0.076 0.004
F9 0.124 0.129 0.156 0.023 0.088 0.025
F10 0.131 0.140 0.171 -0.029 0.090 0.005
F11 0.180 0.086 0.153 0.031 0.094 0.017
F12 0.137 0.094 0.147 -0.026 0.073 -0.030
P3 0.061 0.171 0.132 0.041 0.020 0.006
F13 0.118 0.286 0.095 0.043 0.013 0.041
F14 0.086 0.334 0.203 0.166 0.016 -0.015
F15 0.094 0.180 0.219 0.054 -0.001 -0.015
F16 0.087 0.159 0.564 0.086 -0.061 -0.031
F17 0.133 0.503 0.172 0.071 0.088 0.083
F18 0.132 0.447 0.199 -0.064 0.038 0.104
P4 0.078 0.133 0.053 -0.001 0.030 -0.029
F19 0.092 0.209 0.091 -0.009 0.048 -0.032
F20 0.240 0.244 0.122 -0.064 0.132 -0.115
F21 0.169 0.148 0.174 -0.086 0.131 -0.098
F22 0.093 0.420 0.063 0.012 0.002 0.103
F23 0.163 0.108 0.115 -0.006 0.050 -0.040
F24 0.081 0.397 0.118 0.102 0.004 -0.058
F21A 0.237 0.222 0.364 -0.093 -0.178 0.100
F22A 0.140 0.203 0.078 -0.041 0.050 -0.066
F23A 0.194 0.172 0.320 0.182 0.049 0.000
F24A 0.115 0.321 0.047 -0.053 0.032 -0.120
P5 0.127 0.207 0.164 -0.079 0.077 -0.009
F25 0.277 0.243 0.331 -0.042 0.229 0.019
F26 0.191 0.235 0.315 0.007 0.101 0.052
F27 0.204 0.359 0.694 -0.350 0.177 -0.115
F28 0.515 0.556 0.493 0.295 0.374 0.435
F29 0.263 0.390 0.361 -0.250 0.048 0.003
F30 0.650 0.421 0.928 -0.384 0.718 -0.290
P6 0.337 0.107 0.132 0.004 0.133 0.013
F31 0.514 0.134 0.207 0.067 0.203 0.043
F32 0.329 0.165 0.166 0.000 0.156 0.052
F33 0.269 0.294 0.176 -0.082 0.063 -0.107
P7 0.062 0.098 0.088 0.000 0.044 0.000
F34 0.067 0.100 0.246 0.000 0.063 0.000
F35 0.077 0.124 0.116 0.009 0.063 0.016
F36 0.110 0.100 0.344 0.000 0.157 0.000
F37 0.087 0.291 0.084 -0.003 0.042 -0.039
P8 0.079 0.123 0.136 0.000 0.030 0.000
F38 0.139 0.380 0.357 0.144 0.154 0.062
F39 0.333 0.220 0.211 0.086 0.042 0.133
F40 0.326 0.231 0.275 -0.128 0.205 -0.121
P9 0.135 0.573 0.151 0.165 0.087 0.077

loop_
_atom_type_symbol
_atom_type_description
_atom_type_scat_dispersion_real
_atom_type_scat_dispersion_imag
_atom_type_scat_source
C C 0.0033 0.0016 'International Tables Vol C Tables 4.2.6.8 and 6.1.1.4'
H H 0.0000 0.0000 'International Tables Vol C Tables 4.2.6.8 and 6.1.1.4'
N N 0.0061 0.0033 'International Tables Vol C Tables 4.2.6.8 and 6.1.1.4'
O O 0.0106 0.0060 'International Tables Vol C Tables 4.2.6.8 and 6.1.1.4'
F F 0.0171 0.0103 'International Tables Vol C Tables 4.2.6.8 and 6.1.1.4'
P P 0.1023 0.0942 'International Tables Vol C Tables 4.2.6.8 and 6.1.1.4'
Mn Mn 0.3368 0.7283 'International Tables Vol C Tables 4.2.6.8 and 6.1.1.4'

loop_
_geom_angle_atom_site_label_1
_geom_angle_atom_site_label_2
_geom_angle_atom_site_label_3
_geom_angle
_geom_angle_site_symmetry_1
_geom_angle_site_symmetry_3
_geom_angle_publ_flag
O4 Mn1 O5 85.27(19) 2_655 . ?
O4 Mn1 O1 94.32(19) 2_655 . ?
O5 Mn1 O1 92.52(18) . . ?
O4 Mn1 O2 95.66(18) 2_655 2_655 ?
O5 Mn1 O2 175.98(19) . 2_655 ?
O1 Mn1 O2 83.51(17) . 2_655 ?
O4 Mn1 O2 175.52(18) 2_655 . ?
O5 Mn1 O2 98.57(18) . . ?
O1 Mn1 O2 83.25(17) . . ?
O2 Mn1 O2 80.35(18) 2_655 . ?
O4 Mn1 O3 90.97(19) 2_655 . ?
O5 Mn1 O3 92.01(19) . . ?
O1 Mn1 O3 173.30(17) . . ?
O2 Mn1 O3 91.88(18) 2_655 . ?
O2 Mn1 O3 91.20(18) . . ?
O4 Mn1 Mn5 42.68(13) 2_655 2_655 ?
O5 Mn1 Mn5 43.08(14) . 2_655 ?
O1 Mn1 Mn5 99.79(12) . 2_655 ?
O2 Mn1 Mn5 138.22(13) 2_655 2_655 ?
O2 Mn1 Mn5 141.40(12) . 2_655 ?
O3 Mn1 Mn5 86.89(13) . 2_655 ?
O4 Mn1 Mn2 89.82(14) 2_655 2_655 ?
O5 Mn1 Mn2 134.70(14) . 2_655 ?
O1 Mn1 Mn2 42.93(12) . 2_655 ?
O2 Mn1 Mn2 41.50(12) 2_655 2_655 ?
O2 Mn1 Mn2 85.83(12) . 2_655 ?
O3 Mn1 Mn2 133.14(13) . 2_655 ?
Mn5 Mn1 Mn2 122.38(4) 2_655 2_655 ?
O4 Mn1 Mn2 136.83(14) 2_655 . ?
O5 Mn1 Mn2 91.12(15) . . ?
O1 Mn1 Mn2 42.78(12) . . ?
O2 Mn1 Mn2 85.53(12) 2_655 . ?
O2 Mn1 Mn2 41.26(12) . . ?
O3 Mn1 Mn2 132.18(14) . . ?
Mn5 Mn1 Mn2 124.73(4) 2_655 . ?
Mn2 Mn1 Mn2 63.09(4) 2_655 . ?
O4 Mn1 Mn1 135.87(14) 2_655 2_655 ?
O5 Mn1 Mn1 138.75(15) . 2_655 ?
O1 Mn1 Mn1 82.83(12) . 2_655 ?
O2 Mn1 Mn1 40.21(12) 2_655 2_655 ?
O2 Mn1 Mn1 40.19(12) . 2_655 ?
O3 Mn1 Mn1 90.51(12) . 2_655 ?
Mn5 Mn1 Mn1 176.94(4) 2_655 2_655 ?
Mn2 Mn1 Mn1 58.67(3) 2_655 2_655 ?
Mn2 Mn1 Mn1 58.30(3) . 2_655 ?
O8 Mn2 O7 83.79(18) . . ?
O8 Mn2 O2 92.21(18) . . ?
O7 Mn2 O2 94.78(18) . . ?
O8 Mn2 O1 175.61(18) . 2_655 ?
O7 Mn2 O1 97.08(17) . 2_655 ?
O2 Mn2 O1 83.43(17) . 2_655 ?
O8 Mn2 O1 98.87(17) . . ?
O7 Mn2 O1 176.64(18) . . ?
O2 Mn2 O1 83.09(17) . . ?
O1 Mn2 O1 80.11(17) 2_655 . ?
O8 Mn2 O6 92.22(19) . . ?
O7 Mn2 O6 91.81(19) . . ?
O2 Mn2 O6 172.42(18) . . ?
O1 Mn2 O6 92.05(17) 2_655 . ?
O1 Mn2 O6 90.15(18) . . ?
O8 Mn2 Mn3 42.30(13) . . ?
O7 Mn2 Mn3 42.27(13) . . ?
O2 Mn2 Mn3 101.05(13) . . ?
O1 Mn2 Mn3 139.12(12) 2_655 . ?
O1 Mn2 Mn3 140.67(12) . . ?
O6 Mn2 Mn3 86.36(13) . . ?
O8 Mn2 Mn1 134.49(14) . 2_655 ?
O7 Mn2 Mn1 91.11(13) . 2_655 ?
O2 Mn2 Mn1 43.04(12) . 2_655 ?
O1 Mn2 Mn1 41.31(12) 2_655 2_655 ?
O1 Mn2 Mn1 85.56(12) . 2_655 ?
O6 Mn2 Mn1 133.22(13) . 2_655 ?
Mn3 Mn2 Mn1 124.01(4) . 2_655 ?
O8 Mn2 Mn1 91.13(14) . . ?
O7 Mn2 Mn1 137.19(14) . . ?
O2 Mn2 Mn1 42.81(12) . . ?
O1 Mn2 Mn1 85.31(12) 2_655 . ?
O1 Mn2 Mn1 41.08(12) . . ?
O6 Mn2 Mn1 130.93(14) . . ?
Mn3 Mn2 Mn1 125.31(4) . . ?
Mn1 Mn2 Mn1 63.03(4) 2_655 . ?
O8 Mn2 Mn2 138.89(14) . 2_655 ?
O7 Mn2 Mn2 137.20(13) . 2_655 ?
O2 Mn2 Mn2 82.94(12) . 2_655 ?
O1 Mn2 Mn2 40.13(12) 2_655 2_655 ?
O1 Mn2 Mn2 40.04(11) . 2_655 ?
O6 Mn2 Mn2 89.68(12) . 2_655 ?
Mn3 Mn2 Mn2 175.95(3) . 2_655 ?
Mn1 Mn2 Mn2 58.64(3) 2_655 2_655 ?
Mn1 Mn2 Mn2 58.27(3) . 2_655 ?
O7 Mn3 O8 83.41(18) . . ?
O7 Mn3 O10 175.1(2) . . ?
O8 Mn3 O10 94.11(19) . . ?
O7 Mn3 O12 97.77(19) . . ?
O8 Mn3 O12 174.8(2) . . ?
O10 Mn3 O12 84.32(19) . . ?
O7 Mn3 O11 99.46(19) . . ?
O8 Mn3 O11 99.0(2) . . ?
O10 Mn3 O11 85.1(2) . . ?
O12 Mn3 O11 85.8(2) . . ?
O7 Mn3 O9 87.01(18) . . ?
O8 Mn3 O9 87.63(18) . . ?
O10 Mn3 O9 88.6(2) . . ?
O12 Mn3 O9 87.4(2) . . ?
O11 Mn3 O9 171.2(2) . . ?
O7 Mn3 Mn2 42.09(13) . . ?
O8 Mn3 Mn2 42.09(13) . . ?
O10 Mn3 Mn2 134.64(15) . . ?
O12 Mn3 Mn2 138.01(14) . . ?
O11 Mn3 Mn2 108.73(15) . . ?
O9 Mn3 Mn2 80.10(12) . . ?
O4 Mn4 O7 89.48(17) . . ?
O4 Mn4 O13 101.0(2) . . ?
O7 Mn4 O13 92.87(18) . . ?
O4 Mn4 O14 174.3(2) . . ?
O7 Mn4 O14 90.16(19) . . ?
O13 Mn4 O14 84.7(3) . . ?
O4 Mn4 O15 90.04(19) . . ?
O7 Mn4 O15 171.7(2) . . ?
O13 Mn4 O15 79.1(2) . . ?
O14 Mn4 O15 91.1(2) . . ?
O4 Mn4 O16 93.88(18) . . ?
O7 Mn4 O16 101.66(19) . . ?
O13 Mn4 O16 159.3(2) . . ?
O14 Mn4 O16 80.6(2) . . ?
O15 Mn4 O16 86.7(2) . . ?
O4 Mn5 O5 84.35(19) . 2_655 ?
O4 Mn5 O19 95.9(2) . . ?
O5 Mn5 O19 173.6(2) 2_655 . ?
O4 Mn5 O18 177.2(2) . 2_655 ?
O5 Mn5 O18 96.6(2) 2_655 2_655 ?
O19 Mn5 O18 82.9(2) . 2_655 ?
O4 Mn5 O20 95.47(19) . . ?
O5 Mn5 O20 95.80(19) 2_655 . ?
O19 Mn5 O20 90.6(2) . . ?
O18 Mn5 O20 87.0(2) 2_655 . ?
O4 Mn5 O17 85.02(19) . 2_655 ?
O5 Mn5 O17 87.9(2) 2_655 2_655 ?
O19 Mn5 O17 85.7(2) . 2_655 ?
O18 Mn5 O17 92.4(2) 2_655 2_655 ?
O20 Mn5 O17 176.30(19) . 2_655 ?
O4 Mn5 Mn1 42.30(14) . 2_655 ?
O5 Mn5 Mn1 42.54(13) 2_655 2_655 ?
O19 Mn5 Mn1 136.48(15) . 2_655 ?
O18 Mn5 Mn1 138.26(15) 2_655 2_655 ?
O20 Mn5 Mn1 102.66(13) . 2_655 ?
O17 Mn5 Mn1 80.17(12) 2_655 2_655 ?
O8 Mn6 O5 92.67(17) . . ?
O8 Mn6 O23 175.0(2) . . ?
O5 Mn6 O23 89.5(2) . . ?
O8 Mn6 O24 91.61(18) . . ?
O5 Mn6 O24 175.62(19) . . ?
O23 Mn6 O24 86.3(2) . . ?
O8 Mn6 O22E 96.0(2) . . ?
O5 Mn6 O22E 93.4(2) . . ?
O23 Mn6 O22E 88.4(2) . . ?
O24 Mn6 O22E 85.2(2) . . ?
Mn1 O1 Mn2 95.75(18) . 2_655 ?
Mn1 O1 Mn2 96.14(18) . . ?
Mn2 O1 Mn2 99.83(17) 2_655 . ?
Mn2 O2 Mn1 95.46(18) . 2_655 ?
Mn2 O2 Mn1 95.93(17) . . ?
Mn1 O2 Mn1 99.60(18) 2_655 . ?
C1 O3 Mn1 125.1(4) . . ?
Mn1 O4 Mn5 95.0(2) 2_655 . ?
Mn1 O4 Mn4 135.5(2) 2_655 . ?
Mn5 O4 Mn4 121.5(2) . . ?
Mn1 O5 Mn5 94.4(2) . 2_655 ?
Mn1 O5 Mn6 131.7(2) . . ?
Mn5 O5 Mn6 127.7(2) 2_655 . ?
C6 O6 Mn2 125.2(4) . . ?
Mn2 O7 Mn3 95.63(19) . . ?
Mn2 O7 Mn4 133.9(2) . . ?
Mn3 O7 Mn4 122.0(2) . . ?
Mn2 O8 Mn3 95.60(19) . . ?
Mn2 O8 Mn6 131.9(2) . . ?
Mn3 O8 Mn6 128.9(2) . . ?
C6 O9 Mn3 120.0(4) . . ?
C36 O10 Mn3 137.4(5) . . ?
C11 O11 Mn3 124.9(5) . . ?
C16 O12 Mn3 133.5(5) . . ?
C11 O13 Mn4 138.2(5) . . ?
C16 O14 Mn4 129.6(5) . . ?
C21 O15 Mn4 127.1(5) . . ?
C26 O16 Mn4 134.5(5) . . ?
C1 O17 Mn5 119.9(4) . 2_655 ?
C31 O18 Mn5 132.3(5) . 2_655 ?
C21 O19 Mn5 136.5(5) . . ?
C26 O20 Mn5 125.0(4) . . ?
C1E O21E H21E 109.5 . . ?
O21E C1E C2E 112.6(8) . . ?
O21E C1E H1E1 109.1 . . ?
C2E C1E H1E1 109.1 . . ?
O21E C1E H1E2 109.1 . . ?
C2E C1E H1E2 109.1 . . ?
H1E1 C1E H1E2 107.8 . . ?
C1E C2E H2E1 109.5 . . ?
C1E C2E H2E2 109.5 . . ?
H2E1 C2E H2E2 109.5 . . ?
C1E C2E H2E3 109.5 . . ?
H2E1 C2E H2E3 109.5 . . ?
H2E2 C2E H2E3 109.5 . . ?
C5E O22E C3E 75(3) . . ?
C5E O22E Mn6 135(2) . . ?
C3E O22E Mn6 132(2) . . ?
C5E O22E H22E 107(2) . . ?
C3E O22E H22E 109(2) . . ?
Mn6 O22E H22E 96.8(5) . . ?
C4E C3E O22E 143(5) . . ?
C4E C3E H3E1 101.3 . . ?
O22E C3E H3E1 101.3 . . ?
C4E C3E H3E2 101.3 . . ?
O22E C3E H3E2 101.3 . . ?
H3E1 C3E H3E2 104.6 . . ?
C3E C4E H4E1 109.5 . . ?
C3E C4E H4E2 109.5 . . ?
H4E1 C4E H4E2 109.5 . . ?
C3E C4E H4E3 109.5 . . ?
H4E1 C4E H4E3 109.5 . . ?
H4E2 C4E H4E3 109.5 . . ?
H1W O1W H2W 107.7(10) . . ?
O22E C5E C6E 105(4) . . ?
O22E C5E H5E1 110.8 . . ?
C6E C5E H5E1 110.8 . . ?
O22E C5E H5E2 110.8 . . ?
C6E C5E H5E2 110.8 . . ?
H5E1 C5E H5E2 108.9 . . ?
C5E C6E H6E1 109.5 . . ?
C5E C6E H6E2 109.5 . . ?
H6E1 C6E H6E2 109.5 . . ?
C5E C6E H6E3 109.5 . . ?
H6E1 C6E H6E3 109.5 . . ?
H6E2 C6E H6E3 109.5 . . ?
C31 O23 Mn6 134.6(5) . . ?
C36 O24 Mn6 129.9(4) . . ?
C3 N1 C5 109.4(9) . . ?
C3 N1 C4 109.8(8) . . ?
C5 N1 C4 108.0(8) . . ?
C3 N1 C2 111.5(7) . . ?
C5 N1 C2 106.7(7) . . ?
C4 N1 C2 111.3(8) . . ?
O17 C1 O3 127.8(7) . . ?
O17 C1 C2 121.9(6) . . ?
O3 C1 C2 110.2(6) . . ?
C1 C2 N1 115.6(7) . . ?
C1 C2 H2A 108.4 . . ?
N1 C2 H2A 108.4 . . ?
C1 C2 H2B 108.4 . . ?
N1 C2 H2B 108.4 . . ?
H2A C2 H2B 107.4 . . ?
N1 C3 H3A 109.5 . . ?
N1 C3 H3B 109.5 . . ?
H3A C3 H3B 109.5 . . ?
N1 C3 H3C 109.5 . . ?
H3A C3 H3C 109.5 . . ?
H3B C3 H3C 109.5 . . ?
N1 C4 H4A 109.5 . . ?
N1 C4 H4B 109.5 . . ?
H4A C4 H4B 109.5 . . ?
N1 C4 H4C 109.5 . . ?
H4A C4 H4C 109.5 . . ?
H4B C4 H4C 109.5 . . ?
N1 C5 H5A 109.5 . . ?
N1 C5 H5B 109.5 . . ?
H5A C5 H5B 109.5 . . ?
N1 C5 H5C 109.5 . . ?
H5A C5 H5C 109.5 . . ?
H5B C5 H5C 109.5 . . ?
C7 N2 C10 107.3(6) . . ?
C7 N2 C9 111.4(6) . . ?
C10 N2 C9 107.5(6) . . ?
C7 N2 C8 111.2(6) . . ?
C10 N2 C8 109.0(6) . . ?
C9 N2 C8 110.4(7) . . ?
O9 C6 O6 128.4(6) . . ?
O9 C6 C7 120.2(6) . . ?
O6 C6 C7 111.4(6) . . ?
N2 C7 C6 116.8(6) . . ?
N2 C7 H7A 108.1 . . ?
C6 C7 H7A 108.1 . . ?
N2 C7 H7B 108.1 . . ?
C6 C7 H7B 108.1 . . ?
H7A C7 H7B 107.3 . . ?
N2 C8 H8A 109.5 . . ?
N2 C8 H8B 109.5 . . ?
H8A C8 H8B 109.5 . . ?
N2 C8 H8C 109.5 . . ?
H8A C8 H8C 109.5 . . ?
H8B C8 H8C 109.5 . . ?
N2 C9 H9A 109.5 . . ?
N2 C9 H9B 109.5 . . ?
H9A C9 H9B 109.5 . . ?
N2 C9 H9C 109.5 . . ?
H9A C9 H9C 109.5 . . ?
H9B C9 H9C 109.5 . . ?
N2 C10 H10A 109.5 . . ?
N2 C10 H10B 109.5 . . ?
H10A C10 H10B 109.5 . . ?
N2 C10 H10C 109.5 . . ?
H10A C10 H10C 109.5 . . ?
H10B C10 H10C 109.5 . . ?
C14 N3 C15 104.9(10) . . ?
C14 N3 C12 112.2(9) . . ?
C15 N3 C12 111.9(8) . . ?
C14 N3 C13 110.1(9) . . ?
C15 N3 C13 111.3(10) . . ?
C12 N3 C13 106.5(9) . . ?
O13 C11 O11 127.2(7) . . ?
O13 C11 C12 118.3(7) . . ?
O11 C11 C12 114.5(7) . . ?
N3 C12 C11 117.9(8) . . ?
N3 C12 H12A 107.8 . . ?
C11 C12 H12A 107.8 . . ?
N3 C12 H12B 107.8 . . ?
C11 C12 H12B 107.8 . . ?
H12A C12 H12B 107.2 . . ?
N3 C13 H13A 109.5 . . ?
N3 C13 H13B 109.5 . . ?
H13A C13 H13B 109.5 . . ?
N3 C13 H13C 109.5 . . ?
H13A C13 H13C 109.5 . . ?
H13B C13 H13C 109.5 . . ?
N3 C14 H14A 109.5 . . ?
N3 C14 H14B 109.5 . . ?
H14A C14 H14B 109.5 . . ?
N3 C14 H14C 109.5 . . ?
H14A C14 H14C 109.5 . . ?
H14B C14 H14C 109.5 . . ?
N3 C15 H15A 109.5 . . ?
N3 C15 H15B 109.5 . . ?
H15A C15 H15B 109.5 . . ?
N3 C15 H15C 109.5 . . ?
H15A C15 H15C 109.5 . . ?
H15B C15 H15C 109.5 . . ?
C17 N4 C18 112.2(8) . . ?
C17 N4 C19 110.2(8) . . ?
C18 N4 C19 110.4(8) . . ?
C17 N4 C20 105.7(8) . . ?
C18 N4 C20 111.6(9) . . ?
C19 N4 C20 106.4(9) . . ?
O14 C16 O12 128.2(7) . . ?
O14 C16 C17 120.7(7) . . ?
O12 C16 C17 111.1(7) . . ?
N4 C17 C16 117.5(7) . . ?
N4 C17 H17A 107.9 . . ?
C16 C17 H17A 107.9 . . ?
N4 C17 H17B 107.9 . . ?
C16 C17 H17B 107.9 . . ?
H17A C17 H17B 107.2 . . ?
N4 C18 H18A 109.5 . . ?
N4 C18 H18B 109.5 . . ?
H18A C18 H18B 109.5 . . ?
N4 C18 H18C 109.5 . . ?
H18A C18 H18C 109.5 . . ?
H18B C18 H18C 109.5 . . ?
N4 C19 H19A 109.5 . . ?
N4 C19 H19B 109.5 . . ?
H19A C19 H19B 109.5 . . ?
N4 C19 H19C 109.5 . . ?
H19A C19 H19C 109.5 . . ?
H19B C19 H19C 109.5 . . ?
N4 C20 H20A 109.5 . . ?
N4 C20 H20B 109.5 . . ?
H20A C20 H20B 109.5 . . ?
N4 C20 H20C 109.5 . . ?
H20A C20 H20C 109.5 . . ?
H20B C20 H20C 109.5 . . ?
C24 N5 C23 110.4(10) . . ?
C24 N5 C22 111.1(8) . . ?
C23 N5 C22 110.9(8) . . ?
C24 N5 C25 109.3(10) . . ?
C23 N5 C25 109.4(9) . . ?
C22 N5 C25 105.8(9) . . ?
O15 C21 O19 126.7(7) . . ?
O15 C21 C22 116.2(7) . . ?
O19 C21 C22 117.1(7) . . ?
N5 C22 C21 118.8(8) . . ?
N5 C22 H22A 107.6 . . ?
C21 C22 H22A 107.6 . . ?
N5 C22 H22B 107.6 . . ?
C21 C22 H22B 107.6 . . ?
H22A C22 H22B 107.1 . . ?
N5 C23 H23A 109.5 . . ?
N5 C23 H23B 109.5 . . ?
H23A C23 H23B 109.5 . . ?
N5 C23 H23C 109.5 . . ?
H23A C23 H23C 109.5 . . ?
H23B C23 H23C 109.5 . . ?
N5 C24 H24A 109.5 . . ?
N5 C24 H24B 109.5 . . ?
H24A C24 H24B 109.5 . . ?
N5 C24 H24C 109.5 . . ?
H24A C24 H24C 109.5 . . ?
H24B C24 H24C 109.5 . . ?
N5 C25 H25A 109.5 . . ?
N5 C25 H25B 109.5 . . ?
H25A C25 H25B 109.5 . . ?
N5 C25 H25C 109.5 . . ?
H25A C25 H25C 109.5 . . ?
H25B C25 H25C 109.5 . . ?
C29 N6 C27 112.7(6) . . ?
C29 N6 C28 110.4(7) . . ?
C27 N6 C28 109.8(7) . . ?
C29 N6 C30 108.8(7) . . ?
C27 N6 C30 106.9(6) . . ?
C28 N6 C30 108.0(6) . . ?
O16 C26 O20 127.1(7) . . ?
O16 C26 C27 119.6(6) . . ?
O20 C26 C27 113.2(6) . . ?
N6 C27 C26 117.3(6) . . ?
N6 C27 H27A 108.0 . . ?
C26 C27 H27A 108.0 . . ?
N6 C27 H27B 108.0 . . ?
C26 C27 H27B 108.0 . . ?
H27A C27 H27B 107.2 . . ?
N6 C28 H28A 109.5 . . ?
N6 C28 H28B 109.5 . . ?
H28A C28 H28B 109.5 . . ?
N6 C28 H28C 109.5 . . ?
H28A C28 H28C 109.5 . . ?
H28B C28 H28C 109.5 . . ?
N6 C29 H29A 109.5 . . ?
N6 C29 H29B 109.5 . . ?
H29A C29 H29B 109.5 . . ?
N6 C29 H29C 109.5 . . ?
H29A C29 H29C 109.5 . . ?
H29B C29 H29C 109.5 . . ?
N6 C30 H30A 109.5 . . ?
N6 C30 H30B 109.5 . . ?
H30A C30 H30B 109.5 . . ?
N6 C30 H30C 109.5 . . ?
H30A C30 H30C 109.5 . . ?
H30B C30 H30C 109.5 . . ?
C33 N7 C34 109.1(9) . . ?
C33 N7 C35 108.9(7) . . ?
C34 N7 C35 109.2(7) . . ?
C33 N7 C32 110.8(6) . . ?
C34 N7 C32 113.1(7) . . ?
C35 N7 C32 105.6(7) . . ?
O23 C31 O18 127.9(6) . . ?
O23 C31 C32 120.5(7) . . ?
O18 C31 C32 111.5(7) . . ?
N7 C32 C31 116.9(7) . . ?
N7 C32 H32A 108.1 . . ?
C31 C32 H32A 108.1 . . ?
N7 C32 H32B 108.1 . . ?
C31 C32 H32B 108.1 . . ?
H32A C32 H32B 107.3 . . ?
N7 C33 H33A 109.5 . . ?
N7 C33 H33B 109.5 . . ?
H33A C33 H33B 109.5 . . ?
N7 C33 H33C 109.5 . . ?
H33A C33 H33C 109.5 . . ?
H33B C33 H33C 109.5 . . ?
N7 C34 H34A 109.5 . . ?
N7 C34 H34B 109.5 . . ?
H34A C34 H34B 109.5 . . ?
N7 C34 H34C 109.5 . . ?
H34A C34 H34C 109.5 . . ?
H34B C34 H34C 109.5 . . ?
N7 C35 H35A 109.5 . . ?
N7 C35 H35B 109.5 . . ?
H35A C35 H35B 109.5 . . ?
N7 C35 H35C 109.5 . . ?
H35A C35 H35C 109.5 . . ?
H35B C35 H35C 109.5 . . ?
C38 N8 C39 110.1(8) . . ?
C38 N8 C37 112.4(8) . . ?
C39 N8 C37 111.2(8) . . ?
C38 N8 C40 108.3(8) . . ?
C39 N8 C40 108.7(8) . . ?
C37 N8 C40 105.9(7) . . ?
O24 C36 O10 128.8(6) . . ?
O24 C36 C37 115.9(6) . . ?
O10 C36 C37 115.3(7) . . ?
N8 C37 C36 115.9(6) . . ?
N8 C37 H37A 108.3 . . ?
C36 C37 H37A 108.3 . . ?
N8 C37 H37B 108.3 . . ?
C36 C37 H37B 108.3 . . ?
H37A C37 H37B 107.4 . . ?
N8 C38 H38A 109.5 . . ?
N8 C38 H38B 109.5 . . ?
H38A C38 H38B 109.5 . . ?
N8 C38 H38C 109.5 . . ?
H38A C38 H38C 109.5 . . ?
H38B C38 H38C 109.5 . . ?
N8 C39 H39A 109.5 . . ?
N8 C39 H39B 109.5 . . ?
H39A C39 H39B 109.5 . . ?
N8 C39 H39C 109.5 . . ?
H39A C39 H39C 109.5 . . ?
H39B C39 H39C 109.5 . . ?
N8 C40 H40A 109.5 . . ?
N8 C40 H40B 109.5 . . ?
H40A C40 H40B 109.5 . . ?
N8 C40 H40C 109.5 . . ?
H40A C40 H40C 109.5 . . ?
H40B C40 H40C 109.5 . . ?
F5 P1 F3 179.0(4) . . ?
F5 P1 F4 91.5(4) . . ?
F3 P1 F4 89.0(4) . . ?
F5 P1 F6 90.2(4) . . ?
F3 P1 F6 90.8(4) . . ?
F4 P1 F6 90.0(3) . . ?
F5 P1 F2 89.7(4) . . ?
F3 P1 F2 89.8(4) . . ?
F4 P1 F2 178.8(4) . . ?
F6 P1 F2 90.3(3) . . ?
F5 P1 F1 89.6(3) . . ?
F3 P1 F1 89.4(3) . . ?
F4 P1 F1 90.6(3) . . ?
F6 P1 F1 179.3(3) . . ?
F2 P1 F1 89.1(3) . . ?
F10 P2 F8 89.4(5) . . ?
F10 P2 F12 90.4(5) . . ?
F8 P2 F12 93.1(5) . . ?
F10 P2 F7 89.2(5) . . ?
F8 P2 F7 89.0(5) . . ?
F12 P2 F7 177.9(5) . . ?
F10 P2 F11 92.4(5) . . ?
F8 P2 F11 176.4(5) . . ?
F12 P2 F11 89.9(5) . . ?
F7 P2 F11 88.0(5) . . ?
F10 P2 F9 179.8(5) . . ?
F8 P2 F9 90.3(4) . . ?
F12 P2 F9 89.6(5) . . ?
F7 P2 F9 90.8(5) . . ?
F11 P2 F9 87.8(4) . . ?
F16 P3 F18 95.8(12) . . ?
F16 P3 F15 176.9(11) . . ?
F18 P3 F15 86.4(9) . . ?
F16 P3 F14 90.0(8) . . ?
F18 P3 F14 91.9(8) . . ?
F15 P3 F14 87.8(6) . . ?
F16 P3 F13 89.9(7) . . ?
F18 P3 F13 91.6(7) . . ?
F15 P3 F13 92.1(6) . . ?
F14 P3 F13 176.5(8) . . ?
F16 P3 F17 90.6(10) . . ?
F18 P3 F17 173.1(11) . . ?
F15 P3 F17 87.3(9) . . ?
F14 P3 F17 90.8(8) . . ?
F13 P3 F17 85.7(6) . . ?
F21A P4 F23A 155(2) . . ?
F21A P4 F24A 81.7(15) . . ?
F23A P4 F24A 119.8(18) . . ?
F21A P4 F24 127.2(19) . . ?
F23A P4 F24 30.9(18) . . ?
F24A P4 F24 151(2) . . ?
F21A P4 F20 85(3) . . ?
F23A P4 F20 83.1(14) . . ?
F24A P4 F20 90.4(7) . . ?
F24 P4 F20 87.7(10) . . ?
F21A P4 F23 39.0(11) . . ?
F23A P4 F23 118.7(17) . . ?
F24A P4 F23 120.7(15) . . ?
F24 P4 F23 88.5(16) . . ?
F20 P4 F23 87.2(8) . . ?
F21A P4 F19 99(3) . . ?
F23A P4 F19 93.0(14) . . ?
F24A P4 F19 90.3(6) . . ?
F24 P4 F19 89.7(9) . . ?
F20 P4 F19 175.9(7) . . ?
F23 P4 F19 95.9(8) . . ?
F21A P4 F22 34.5(16) . . ?
F23A P4 F22 169.9(19) . . ?
F24A P4 F22 50.5(12) . . ?
F24 P4 F22 158.5(19) . . ?
F20 P4 F22 98.7(10) . . ?
F23 P4 F22 71.4(13) . . ?
F19 P4 F22 84.8(9) . . ?
F21A P4 F21 133.0(14) . . ?
F23A P4 F21 67.6(16) . . ?
F24A P4 F21 52.2(11) . . ?
F24 P4 F21 98.4(18) . . ?
F20 P4 F21 86.6(6) . . ?
F23 P4 F21 170.5(11) . . ?
F19 P4 F21 90.6(6) . . ?
F22 P4 F21 102.5(13) . . ?
F21A P4 F22A 72.8(13) . . ?
F23A P4 F22A 87.2(15) . . ?
F24A P4 F22A 152.8(15) . . ?
F24 P4 F22A 56.3(13) . . ?
F20 P4 F22A 96.3(7) . . ?
F23 P4 F22A 34.1(9) . . ?
F19 P4 F22A 84.8(7) . . ?
F22 P4 F22A 102.4(16) . . ?
F21 P4 F22A 154.2(13) . . ?
F24A F21 P4 60.7(9) . . ?
F24A F21 F23A 112.4(14) . . ?
P4 F21 F23A 51.8(9) . . ?
F21A F22 F24A 117(4) . . ?
F21A F22 P4 61(2) . . ?
F24A F22 P4 61.7(12) . . ?
F22A F23 F21A 138(3) . . ?
F22A F23 P4 77.6(18) . . ?
F21A F23 P4 61.9(19) . . ?
F23A F24 F22A 135(3) . . ?
F23A F24 P4 69(2) . . ?
F22A F24 P4 65.8(13) . . ?
F22 F21A F23 150(7) . . ?
F22 F21A P4 84(3) . . ?
F23 F21A P4 79.1(19) . . ?
F23 F22A F24 122(2) . . ?
F23 F22A P4 68.3(14) . . ?
F24 F22A P4 57.9(10) . . ?
F24 F23A P4 80(3) . . ?
F24 F23A F21 140(3) . . ?
P4 F23A F21 60.5(13) . . ?
F22 F24A F21 134.5(14) . . ?
F22 F24A P4 67.8(9) . . ?
F21 F24A P4 67.1(10) . . ?
F27 P5 F28 99.9(13) . . ?
F27 P5 F30 95.6(11) . . ?
F28 P5 F30 91.4(11) . . ?
F27 P5 F29 170.5(14) . . ?
F28 P5 F29 89.5(12) . . ?
F30 P5 F29 82.3(10) . . ?
F27 P5 F25 92.8(10) . . ?
F28 P5 F25 89.6(9) . . ?
F30 P5 F25 171.3(11) . . ?
F29 P5 F25 89.0(10) . . ?
F27 P5 F26 85.9(10) . . ?
F28 P5 F26 170.7(11) . . ?
F30 P5 F26 95.3(12) . . ?
F29 P5 F26 85.0(9) . . ?
F25 P5 F26 82.8(7) . . ?
F31 P6 F31 180.0(8) . 3_645 ?
F31 P6 F32 86.6(7) . . ?
F31 P6 F32 93.4(7) 3_645 . ?
F31 P6 F32 93.4(7) . 3_645 ?
F31 P6 F32 86.6(7) 3_645 3_645 ?
F32 P6 F32 180.0(8) . 3_645 ?
F31 P6 F33 91.3(9) . 3_645 ?
F31 P6 F33 88.7(9) 3_645 3_645 ?
F32 P6 F33 84.6(7) . 3_645 ?
F32 P6 F33 95.4(7) 3_645 3_645 ?
F31 P6 F33 88.7(9) . . ?
F31 P6 F33 91.3(9) 3_645 . ?
F32 P6 F33 95.4(7) . . ?
F32 P6 F33 84.6(7) 3_645 . ?
F33 P6 F33 180.0(8) 3_645 . ?
F34 P7 F37 89.8(4) . . ?
F34 P7 F37 89.8(5) . 2 ?
F37 P7 F37 179.6(9) . 2 ?
F34 P7 F35 90.8(3) . 2 ?
F37 P7 F35 92.0(4) . 2 ?
F37 P7 F35 88.0(4) 2 2 ?
F34 P7 F35 90.8(3) . . ?
F37 P7 F35 88.0(4) . . ?
F37 P7 F35 92.0(4) 2 . ?
F35 P7 F35 178.5(6) 2 . ?
F34 P7 F36 180.000(2) . . ?
F37 P7 F36 90.2(4) . . ?
F37 P7 F36 90.2(4) 2 . ?
F35 P7 F36 89.2(3) 2 . ?
F35 P7 F36 89.2(3) . . ?
F39 P8 F39 90.6(13) 2 . ?
F39 P8 F40 177.9(9) 2 . ?
F39 P8 F40 89.6(9) . . ?
F39 P8 F40 89.6(9) 2 2 ?
F39 P8 F40 177.9(9) . 2 ?
F40 P8 F40 90.4(14) . 2 ?
F39 P8 F38 102.0(10) 2 . ?
F39 P8 F38 85.7(9) . . ?
F40 P8 F38 80.1(9) . . ?
F40 P8 F38 92.2(7) 2 . ?
F39 P8 F38 85.7(9) 2 2 ?
F39 P8 F38 102.0(10) . 2 ?
F40 P8 F38 92.2(8) . 2 ?
F40 P8 F38 80.1(9) 2 2 ?
F38 P8 F38 169.2(14) . 2 ?
F43 P9 F41 94.6(13) . . ?
F43 P9 F45 172.9(17) . . ?
F41 P9 F45 91.2(13) . . ?
F43 P9 F44 92.7(15) . . ?
F41 P9 F44 91.1(15) . . ?
F45 P9 F44 91.3(14) . . ?
F43 P9 F46 86.6(13) . . ?
F41 P9 F46 178.4(16) . . ?
F45 P9 F46 87.6(14) . . ?
F44 P9 F46 87.9(14) . . ?
F43 P9 F42 90.8(14) . . ?
F41 P9 F42 86.9(13) . . ?
F45 P9 F42 85.4(14) . . ?
F44 P9 F42 176.1(16) . . ?
F46 P9 F42 94.0(16) . . ?
N1S C1S C2S 167(3) . . ?
C1S C2S H2S1 109.5 . . ?
C1S C2S H2S2 109.5 . . ?
H2S1 C2S H2S2 109.5 . . ?
C1S C2S H2S3 109.5 . . ?
H2S1 C2S H2S3 109.5 . . ?
H2S2 C2S H2S3 109.5 . . ?
N2S C3S C4S 159(4) . . ?
C3S C4S H4S1 109.5 . . ?
C3S C4S H4S2 109.5 . . ?
H4S1 C4S H4S2 109.5 . . ?
C3S C4S H4S3 109.5 . . ?
H4S1 C4S H4S3 109.5 . . ?
H4S2 C4S H4S3 109.5 . . ?
N3S C5S C6S 161(4) . . ?
C5S C6S H6S1 109.5 . . ?
C5S C6S H6S2 109.5 . . ?
H6S1 C6S H6S2 109.5 . . ?
C5S C6S H6S3 109.5 . . ?
H6S1 C6S H6S3 109.5 . . ?
H6S2 C6S H6S3 109.5 . . ?
N4S C7S C8S 157(5) . . ?
C7S C8S H8S1 109.5 . . ?
C7S C8S H8S2 109.5 . . ?
H8S1 C8S H8S2 109.5 . . ?
C7S C8S H8S3 109.5 . . ?
H8S1 C8S H8S3 109.5 . . ?
H8S2 C8S H8S3 109.5 . . ?

loop_
_geom_bond_atom_site_label_1
_geom_bond_atom_site_label_2
_geom_bond_distance
_geom_bond_site_symmetry_2
_geom_bond_publ_flag
Mn1 O4 1.844(4) 2_655 ?
Mn1 O5 1.851(4) . ?
Mn1 O1 1.883(4) . ?
Mn1 O2 1.946(4) 2_655 ?
Mn1 O2 1.947(4) . ?
Mn1 O3 1.983(5) . ?
Mn1 Mn5 2.7297(13) 2_655 ?
Mn1 Mn2 2.8384(12) 2_655 ?
Mn1 Mn2 2.8496(13) . ?
Mn1 Mn1 2.9734(17) 2_655 ?
Mn2 O8 1.853(4) . ?
Mn2 O7 1.853(4) . ?
Mn2 O2 1.889(4) . ?
Mn2 O1 1.943(4) 2_655 ?
Mn2 O1 1.947(4) . ?
Mn2 O6 1.958(4) . ?
Mn2 Mn3 2.7508(13) . ?
Mn2 Mn1 2.8385(12) 2_655 ?
Mn2 Mn2 2.9760(18) 2_655 ?
Mn3 O7 1.859(4) . ?
Mn3 O8 1.860(4) . ?
Mn3 O10 1.972(5) . ?
Mn3 O12 1.985(5) . ?
Mn3 O11 2.201(5) . ?
Mn3 O9 2.224(5) . ?
Mn4 O4 2.038(5) . ?
Mn4 O7 2.040(4) . ?
Mn4 O13 2.149(5) . ?
Mn4 O14 2.164(6) . ?
Mn4 O15 2.166(5) . ?
Mn4 O16 2.178(5) . ?
Mn5 O4 1.858(4) . ?
Mn5 O5 1.870(4) 2_655 ?
Mn5 O19 1.966(5) . ?
Mn5 O18 1.966(5) 2_655 ?
Mn5 O20 2.218(5) . ?
Mn5 O17 2.268(5) 2_655 ?
Mn5 Mn1 2.7297(13) 2_655 ?
Mn6 O8 2.019(4) . ?
Mn6 O5 2.044(5) . ?
Mn6 O23 2.102(5) . ?
Mn6 O24 2.149(5) . ?
Mn6 O22E 2.185(6) . ?
O1 Mn2 1.943(4) 2_655 ?
O2 Mn1 1.946(4) 2_655 ?
O3 C1 1.277(8) . ?
O4 Mn1 1.844(4) 2_655 ?
O5 Mn5 1.870(4) 2_655 ?
O6 C6 1.267(8) . ?
O9 C6 1.240(8) . ?
O10 C36 1.257(8) . ?
O11 C11 1.284(9) . ?
O12 C16 1.250(8) . ?
O13 C11 1.237(9) . ?
O14 C16 1.242(9) . ?
O15 C21 1.242(9) . ?
O16 C26 1.239(8) . ?
O17 C1 1.229(8) . ?
O17 Mn5 2.268(5) 2_655 ?
O18 C31 1.254(9) . ?
O18 Mn5 1.966(5) 2_655 ?
O19 C21 1.258(9) . ?
O20 C26 1.260(8) . ?
O21E C1E 1.412(11) . ?
O21E H21E 0.8200 . ?
C1E C2E 1.483(12) . ?
C1E H1E1 0.9700 . ?
C1E H1E2 0.9700 . ?
C2E H2E1 0.9600 . ?
C2E H2E2 0.9600 . ?
C2E H2E3 0.9600 . ?
O22E C5E 1.515(19) . ?
O22E C3E 1.541(19) . ?
O22E H22E 0.820(7) . ?
C3E C4E 1.53(2) . ?
C3E H3E1 0.9700 . ?
C3E H3E2 0.9700 . ?
C4E H4E1 0.9600 . ?
C4E H4E2 0.9600 . ?
C4E H4E3 0.9600 . ?
O1W H1W 0.850(9) . ?
O1W H2W 0.850(10) . ?
C5E C6E 1.56(2) . ?
C5E H5E1 0.9700 . ?
C5E H5E2 0.9700 . ?
C6E H6E1 0.9600 . ?
C6E H6E2 0.9600 . ?
C6E H6E3 0.9600 . ?
O23 C31 1.233(9) . ?
O24 C36 1.212(9) . ?
N1 C3 1.480(12) . ?
N1 C5 1.504(13) . ?
N1 C4 1.517(14) . ?
N1 C2 1.523(10) . ?
C1 C2 1.515(11) . ?
C2 H2A 0.9700 . ?
C2 H2B 0.9700 . ?
C3 H3A 0.9600 . ?
C3 H3B 0.9600 . ?
C3 H3C 0.9600 . ?
C4 H4A 0.9600 . ?
C4 H4B 0.9600 . ?
C4 H4C 0.9600 . ?
C5 H5A 0.9600 . ?
C5 H5B 0.9600 . ?
C5 H5C 0.9600 . ?
N2 C7 1.492(9) . ?
N2 C10 1.497(10) . ?
N2 C9 1.507(9) . ?
N2 C8 1.507(11) . ?
C6 C7 1.537(10) . ?
C7 H7A 0.9700 . ?
C7 H7B 0.9700 . ?
C8 H8A 0.9600 . ?
C8 H8B 0.9600 . ?
C8 H8C 0.9600 . ?
C9 H9A 0.9600 . ?
C9 H9B 0.9600 . ?
C9 H9C 0.9600 . ?
C10 H10A 0.9600 . ?
C10 H10B 0.9600 . ?
C10 H10C 0.9600 . ?
N3 C14 1.479(14) . ?
N3 C15 1.490(14) . ?
N3 C12 1.497(11) . ?
N3 C13 1.511(14) . ?
C11 C12 1.509(12) . ?
C12 H12A 0.9700 . ?
C12 H12B 0.9700 . ?
C13 H13A 0.9600 . ?
C13 H13B 0.9600 . ?
C13 H13C 0.9600 . ?
C14 H14A 0.9600 . ?
C14 H14B 0.9600 . ?
C14 H14C 0.9600 . ?
C15 H15A 0.9600 . ?
C15 H15B 0.9600 . ?
C15 H15C 0.9600 . ?
N4 C17 1.496(11) . ?
N4 C18 1.500(13) . ?
N4 C19 1.506(14) . ?
N4 C20 1.528(12) . ?
C16 C17 1.525(11) . ?
C17 H17A 0.9700 . ?
C17 H17B 0.9700 . ?
C18 H18A 0.9600 . ?
C18 H18B 0.9600 . ?
C18 H18C 0.9600 . ?
C19 H19A 0.9600 . ?
C19 H19B 0.9600 . ?
C19 H19C 0.9600 . ?
C20 H20A 0.9600 . ?
C20 H20B 0.9600 . ?
C20 H20C 0.9600 . ?
N5 C24 1.484(14) . ?
N5 C23 1.500(14) . ?
N5 C22 1.509(12) . ?
N5 C25 1.510(13) . ?
C21 C22 1.509(10) . ?
C22 H22A 0.9700 . ?
C22 H22B 0.9700 . ?
C23 H23A 0.9600 . ?
C23 H23B 0.9600 . ?
C23 H23C 0.9600 . ?
C24 H24A 0.9600 . ?
C24 H24B 0.9600 . ?
C24 H24C 0.9600 . ?
C25 H25A 0.9600 . ?
C25 H25B 0.9600 . ?
C25 H25C 0.9600 . ?
N6 C29 1.497(10) . ?
N6 C27 1.502(9) . ?
N6 C28 1.508(11) . ?
N6 C30 1.520(11) . ?
C26 C27 1.530(10) . ?
C27 H27A 0.9700 . ?
C27 H27B 0.9700 . ?
C28 H28A 0.9600 . ?
C28 H28B 0.9600 . ?
C28 H28C 0.9600 . ?
C29 H29A 0.9600 . ?
C29 H29B 0.9600 . ?
C29 H29C 0.9600 . ?
C30 H30A 0.9600 . ?
C30 H30B 0.9600 . ?
C30 H30C 0.9600 . ?
N7 C33 1.504(12) . ?
N7 C34 1.506(11) . ?
N7 C35 1.512(10) . ?
N7 C32 1.514(11) . ?
C31 C32 1.525(9) . ?
C32 H32A 0.9700 . ?
C32 H32B 0.9700 . ?
C33 H33A 0.9600 . ?
C33 H33B 0.9600 . ?
C33 H33C 0.9600 . ?
C34 H34A 0.9600 . ?
C34 H34B 0.9600 . ?
C34 H34C 0.9600 . ?
C35 H35A 0.9600 . ?
C35 H35B 0.9600 . ?
C35 H35C 0.9600 . ?
N8 C38 1.478(13) . ?
N8 C39 1.488(13) . ?
N8 C37 1.522(11) . ?
N8 C40 1.524(11) . ?
C36 C37 1.533(10) . ?
C37 H37A 0.9700 . ?
C37 H37B 0.9700 . ?
C38 H38A 0.9600 . ?
C38 H38B 0.9600 . ?
C38 H38C 0.9600 . ?
C39 H39A 0.9600 . ?
C39 H39B 0.9600 . ?
C39 H39C 0.9600 . ?
C40 H40A 0.9600 . ?
C40 H40B 0.9600 . ?
C40 H40C 0.9600 . ?
P1 F5 1.562(6) . ?
P1 F3 1.571(6) . ?
P1 F4 1.576(6) . ?
P1 F6 1.579(6) . ?
P1 F2 1.585(6) . ?
P1 F1 1.592(5) . ?
P2 F10 1.550(8) . ?
P2 F8 1.561(7) . ?
P2 F12 1.566(8) . ?
P2 F7 1.589(8) . ?
P2 F11 1.590(7) . ?
P2 F9 1.604(8) . ?
P3 F16 1.498(11) . ?
P3 F18 1.547(13) . ?
P3 F15 1.556(10) . ?
P3 F14 1.561(9) . ?
P3 F13 1.580(9) . ?
P3 F17 1.606(14) . ?
P4 F21A 1.38(3) . ?
P4 F23A 1.42(2) . ?
P4 F24A 1.492(12) . ?
P4 F24 1.505(19) . ?
P4 F20 1.541(8) . ?
P4 F23 1.542(17) . ?
P4 F19 1.543(7) . ?
P4 F22 1.568(18) . ?
P4 F21 1.577(14) . ?
P4 F22A 1.621(16) . ?
F21 F24A 1.35(3) . ?
F21 F23A 1.67(3) . ?
F22 F21A 0.89(4) . ?
F22 F24A 1.31(3) . ?
F23 F22A 0.93(2) . ?
F23 F21A 0.99(2) . ?
F24 F23A 0.78(4) . ?
F24 F22A 1.48(4) . ?
P5 F27 1.480(11) . ?
P5 F28 1.524(12) . ?
P5 F30 1.536(12) . ?
P5 F29 1.544(12) . ?
P5 F25 1.564(10) . ?
P5 F26 1.660(11) . ?
P6 F31 1.568(10) . ?
P6 F31 1.568(10) 3_645 ?
P6 F32 1.588(10) . ?
P6 F32 1.588(10) 3_645 ?
P6 F33 1.734(13) 3_645 ?
P6 F33 1.734(13) . ?
P7 F34 1.540(11) . ?
P7 F37 1.556(7) . ?
P7 F37 1.556(7) 2 ?
P7 F35 1.580(5) 2 ?
P7 F35 1.580(5) . ?
P7 F36 1.580(11) . ?
P8 F39 1.546(12) 2 ?
P8 F39 1.546(12) . ?
P8 F40 1.555(11) . ?
P8 F40 1.555(11) 2 ?
P8 F38 1.562(11) . ?
P8 F38 1.562(11) 2 ?
P9 F43 1.524(15) . ?
P9 F41 1.551(15) . ?
P9 F45 1.562(15) . ?
P9 F44 1.565(16) . ?
P9 F46 1.589(16) . ?
P9 F42 1.622(16) . ?
N1S C1S 1.116(9) . ?
C1S C2S 1.448(9) . ?
C2S H2S1 0.9600 . ?
C2S H2S2 0.9600 . ?
C2S H2S3 0.9600 . ?
N2S C3S 1.127(17) . ?
C3S C4S 1.469(17) . ?
C4S H4S1 0.9600 . ?
C4S H4S2 0.9600 . ?
C4S H4S3 0.9600 . ?
N3S C5S 1.080(18) . ?
C5S C6S 1.447(17) . ?
C6S H6S1 0.9600 . ?
C6S H6S2 0.9600 . ?
C6S H6S3 0.9600 . ?
N4S C7S 1.107(18) . ?
C7S C8S 1.427(18) . ?
C8S H8S1 0.9600 . ?
C8S H8S2 0.9600 . ?
C8S H8S3 0.9600 . ?
